data_1551349
loop_
_publ_author_name
'Brueckner, Tobias'
'Dewhurst, Rian David'
'Dellermann, Theresa'
'M\"uller, Marcel'
'Braunschweig, Holger'

_publ_section_title
;
 Mild Synthesis of Diboryldiborenes by Diboration of B-B Triple Bonds
;
_journal_name_full 'Chemical Science'
_journal_paper_doi 10.1039/C9SC02544H
_journal_year 2019
_chemical_formula_moiety 'C48 H64 B2 N4'
_chemical_formula_sum 'C48 H64 B2 N4'
_chemical_formula_weight 718.65
_space_group_crystal_system monoclinic
_space_group_IT_number 15
_space_group_name_Hall '-C 2yc'
_space_group_name_H-M_alt 'C 1 2/c 1'
_symmetry_space_group_name_Hall '-C 2yc'
_symmetry_space_group_name_H-M 'C 1 2/c 1'
_atom_sites_solution_hydrogens geom
_atom_sites_solution_primary iterative
_atom_sites_solution_secondary difmap
_audit_creation_method SHELXL-2014/7
_audit_update_record
;
2018-11-29 deposited with the CCDC.    2019-06-10 downloaded from the CCDC.
;
_cell_angle_alpha 90
_cell_angle_beta 113.95(2)
_cell_angle_gamma 90
_cell_formula_units_Z 4
_cell_length_a 19.783(13)
_cell_length_b 11.805(10)
_cell_length_c 21.269(13)
_cell_measurement_reflns_used 4770
_cell_measurement_temperature 122(2)
_cell_measurement_theta_max 27.81
_cell_measurement_theta_min 2.51
_cell_volume 4539(6)
_computing_cell_refinement 'Saint+ ver. V8.37A (Bruker AXS)'
_computing_data_collection 'APEX2 ver. 2014.9 (Bruker AXS)'
_computing_data_reduction 'Saint+ ver. V8.37A (Bruker AXS)'
_computing_molecular_graphics 'ShelXLe (Huebschle et all, 2011)'
_computing_publication_material 'SHELXL-2014/7 (Sheldrick, 2014)'
_computing_structure_refinement 'SHELXL-2014/7 (Sheldrick, 2014)'
_computing_structure_solution 'SHELXT (Sheldrick, 2014)'
_diffrn_ambient_temperature 122(2)
_diffrn_detector 'CMOS area detector (Photon 100)'
_diffrn_detector_area_resol_mean 10.24
_diffrn_measured_fraction_theta_full 0.996
_diffrn_measured_fraction_theta_max 0.996
_diffrn_measurement_device_type 'Bruker D8 Quest'
_diffrn_measurement_method '\f and \w scans'
_diffrn_radiation_monochromator 'multi-layer mirror'
_diffrn_radiation_type MoK\a
_diffrn_radiation_wavelength 0.71073
_diffrn_reflns_av_R_equivalents 0.0700
_diffrn_reflns_av_unetI/netI 0.0710
_diffrn_reflns_Laue_measured_fraction_full 0.996
_diffrn_reflns_Laue_measured_fraction_max 0.996
_diffrn_reflns_limit_h_max 24
_diffrn_reflns_limit_h_min -24
_diffrn_reflns_limit_k_max 14
_diffrn_reflns_limit_k_min -14
_diffrn_reflns_limit_l_max 26
_diffrn_reflns_limit_l_min -25
_diffrn_reflns_number 16611
_diffrn_reflns_point_group_measured_fraction_full 0.996
_diffrn_reflns_point_group_measured_fraction_max 0.996
_diffrn_reflns_theta_full 26.000
_diffrn_reflns_theta_max 26.371
_diffrn_reflns_theta_min 2.253
_diffrn_source 'microfocus sealed tube (Incoatec ImS)'
_exptl_absorpt_coefficient_mu 0.060
_exptl_absorpt_correction_T_max 0.7457
_exptl_absorpt_correction_T_min 0.5220
_exptl_absorpt_correction_type multi-scan
_exptl_absorpt_process_details 'SadAbs 2014/5 (Bruker AXS)'
_exptl_crystal_colour red
_exptl_crystal_density_diffrn 1.052
_exptl_crystal_description block
_exptl_crystal_F_000 1560
_exptl_crystal_size_max 0.274
_exptl_crystal_size_mid 0.246
_exptl_crystal_size_min 0.197
_refine_diff_density_max 0.183
_refine_diff_density_min -0.201
_refine_diff_density_rms 0.040
_refine_ls_extinction_method none
_refine_ls_goodness_of_fit_ref 1.035
_refine_ls_hydrogen_treatment constr
_refine_ls_matrix_type full
_refine_ls_number_parameters 251
_refine_ls_number_reflns 4641
_refine_ls_number_restraints 0
_refine_ls_restrained_S_all 1.035
_refine_ls_R_factor_all 0.0859
_refine_ls_R_factor_gt 0.0546
_refine_ls_shift/su_max 0.000
_refine_ls_shift/su_mean 0.000
_refine_ls_structure_factor_coef Fsqd
_refine_ls_weighting_details 'w=1/[\s^2^(Fo^2^)+(0.0524P)^2^+2.7615P] where P=(Fo^2^+2Fc^2^)/3'
_refine_ls_weighting_scheme calc
_refine_ls_wR_factor_gt 0.1326
_refine_ls_wR_factor_ref 0.1489
_reflns_Friedel_coverage 0.000
_reflns_number_gt 3212
_reflns_number_total 4641
_reflns_threshold_expression 'I > 2\s(I)'
_cod_data_source_file c9sc02544h2.cif
_cod_data_source_block 1b
_cod_database_code 1551349
_shelx_shelxl_version_number 2014/7
_shelx_space_group_comment
;
The symmetry employed for this shelxl refinement is uniquely defined
by the following loop, which should always be used as a source of
symmetry information in preference to the above space-group names.
They are only intended as comments.
;
_shelx_estimated_absorpt_t_min 0.984
_shelx_estimated_absorpt_t_max 0.988

loop_
_space_group_symop_operation_xyz
'x, y, z'
'-x, y, -z+1/2'
'x+1/2, y+1/2, z'
'-x+1/2, y+1/2, -z+1/2'
'-x, -y, -z'
'x, -y, z-1/2'
'-x+1/2, -y+1/2, -z'
'x+1/2, -y+1/2, z-1/2'

loop_
_atom_site_label
_atom_site_type_symbol
_atom_site_fract_x
_atom_site_fract_y
_atom_site_fract_z
_atom_site_U_iso_or_equiv
_atom_site_adp_type
_atom_site_occupancy
_atom_site_site_symmetry_order
_atom_site_calc_flag
_atom_site_refinement_flags_posn
_atom_site_refinement_flags_adp
N1 N 0.33607(7) 0.60452(12) 0.74219(7) 0.0282(3) Uani 1 1 d . .
C1 C 0.37940(9) 0.66535(13) 0.71713(8) 0.0261(4) Uani 1 1 d . .
B1 B 0.46002(11) 0.65691(16) 0.73860(10) 0.0291(4) Uani 1 1 d . .
C2 C 0.25701(9) 0.62726(17) 0.70271(10) 0.0364(4) Uani 1 1 d . .
H2A H 0.2308 0.6365 0.7334 0.044 Uiso 1 1 calc R U
H2B H 0.2331 0.5659 0.6693 0.044 Uiso 1 1 calc R U
N2 N 0.33295(8) 0.73832(12) 0.66828(8) 0.0310(3) Uani 1 1 d . .
C4 C 0.36131(9) 0.49989(15) 0.77831(9) 0.0290(4) Uani 1 1 d . .
C3 C 0.25852(10) 0.73748(18) 0.66641(10) 0.0395(5) Uani 1 1 d . .
H3A H 0.2207 0.7376 0.6185 0.047 Uiso 1 1 calc R U
H3B H 0.2503 0.8035 0.6912 0.047 Uiso 1 1 calc R U
C6 C 0.39258(10) 0.30362(16) 0.78040(12) 0.0417(5) Uani 1 1 d . .
H6 H 0.3962 0.2366 0.7572 0.050 Uiso 1 1 calc R U
C5 C 0.36676(9) 0.40324(15) 0.74294(10) 0.0337(4) Uani 1 1 d . .
C9 C 0.38072(9) 0.49905(16) 0.84968(9) 0.0337(4) Uani 1 1 d . .
C8 C 0.40703(10) 0.39699(18) 0.88467(10) 0.0419(5) Uani 1 1 d . .
H8 H 0.4211 0.3938 0.9330 0.050 Uiso 1 1 calc R U
C7 C 0.41285(11) 0.30098(17) 0.85027(12) 0.0458(5) Uani 1 1 d . .
H7 H 0.4310 0.2327 0.8750 0.055 Uiso 1 1 calc R U
C10 C 0.34639(10) 0.40351(17) 0.66570(10) 0.0407(5) Uani 1 1 d . .
H10 H 0.3301 0.4819 0.6483 0.049 Uiso 1 1 calc R U
C11 C 0.28200(13) 0.3229(2) 0.62758(13) 0.0634(7) Uani 1 1 d . .
H11A H 0.2694 0.3269 0.5781 0.095 Uiso 1 1 calc R U
H11B H 0.2390 0.3450 0.6365 0.095 Uiso 1 1 calc R U
H11C H 0.2965 0.2453 0.6438 0.095 Uiso 1 1 calc R U
C12 C 0.41375(12) 0.37438(18) 0.65040(11) 0.0479(5) Uani 1 1 d . .
H12A H 0.4000 0.3784 0.6007 0.072 Uiso 1 1 calc R U
H12B H 0.4307 0.2976 0.6668 0.072 Uiso 1 1 calc R U
H12C H 0.4536 0.4286 0.6739 0.072 Uiso 1 1 calc R U
C13 C 0.37580(11) 0.60578(18) 0.88690(9) 0.0415(5) Uani 1 1 d . .
H13 H 0.3395 0.6574 0.8523 0.050 Uiso 1 1 calc R U
C14 C 0.45032(15) 0.6652(3) 0.91511(14) 0.0736(8) Uani 1 1 d . .
H14A H 0.4674 0.6752 0.8782 0.110 Uiso 1 1 calc R U
H14B H 0.4863 0.6194 0.9520 0.110 Uiso 1 1 calc R U
H14C H 0.4454 0.7395 0.9334 0.110 Uiso 1 1 calc R U
C15 C 0.34811(16) 0.5842(2) 0.94361(12) 0.0658(7) Uani 1 1 d . .
H15A H 0.3000 0.5461 0.9238 0.099 Uiso 1 1 calc R U
H15B H 0.3430 0.6566 0.9638 0.099 Uiso 1 1 calc R U
H15C H 0.3837 0.5362 0.9794 0.099 Uiso 1 1 calc R U
C16 C 0.35848(9) 0.82363(15) 0.63540(9) 0.0321(4) Uani 1 1 d . .
C17 C 0.38029(12) 0.92945(17) 0.66641(11) 0.0447(5) Uani 1 1 d . .
C18 C 0.40145(13) 1.01142(18) 0.63116(13) 0.0540(6) Uani 1 1 d . .
H18 H 0.4160 1.0840 0.6515 0.065 Uiso 1 1 calc R U
C19 C 0.40205(12) 0.99080(18) 0.56767(12) 0.0493(5) Uani 1 1 d . .
C20 C 0.38289(11) 0.88340(18) 0.53958(10) 0.0441(5) Uani 1 1 d . .
H20 H 0.3847 0.8674 0.4965 0.053 Uiso 1 1 calc R U
C21 C 0.36101(10) 0.79840(16) 0.57278(9) 0.0342(4) Uani 1 1 d . .
C22 C 0.38319(17) 0.9526(2) 0.73744(13) 0.0695(7) Uani 1 1 d . .
H22A H 0.4051 1.0273 0.7531 0.104 Uiso 1 1 calc R U
H22B H 0.4133 0.8945 0.7695 0.104 Uiso 1 1 calc R U
H22C H 0.3330 0.9509 0.7358 0.104 Uiso 1 1 calc R U
C23 C 0.42427(16) 1.0820(2) 0.52953(15) 0.0761(8) Uani 1 1 d . .
H23A H 0.4767 1.0735 0.5388 0.114 Uiso 1 1 calc R U
H23B H 0.4160 1.1568 0.5451 0.114 Uiso 1 1 calc R U
H23C H 0.3945 1.0747 0.4800 0.114 Uiso 1 1 calc R U
C24 C 0.34198(12) 0.68170(17) 0.54315(10) 0.0431(5) Uani 1 1 d . .
H24A H 0.2914 0.6629 0.5370 0.065 Uiso 1 1 calc R U
H24B H 0.3765 0.6269 0.5746 0.065 Uiso 1 1 calc R U
H24C H 0.3455 0.6789 0.4985 0.065 Uiso 1 1 calc R U

loop_
_atom_site_aniso_label
_atom_site_aniso_U_11
_atom_site_aniso_U_22
_atom_site_aniso_U_33
_atom_site_aniso_U_23
_atom_site_aniso_U_13
_atom_site_aniso_U_12
N1 0.0235(7) 0.0293(8) 0.0327(7) 0.0047(6) 0.0123(6) 0.0041(6)
C1 0.0303(9) 0.0216(8) 0.0273(8) -0.0013(7) 0.0125(7) 0.0028(7)
B1 0.0353(10) 0.0208(9) 0.0317(10) 0.0035(8) 0.0142(8) -0.0002(8)
C2 0.0260(9) 0.0429(11) 0.0414(10) 0.0073(9) 0.0149(8) 0.0076(8)
N2 0.0275(7) 0.0303(8) 0.0373(8) 0.0079(6) 0.0154(6) 0.0077(6)
C4 0.0234(8) 0.0277(9) 0.0372(9) 0.0048(7) 0.0136(7) 0.0011(7)
C3 0.0290(9) 0.0478(12) 0.0434(11) 0.0113(9) 0.0163(8) 0.0106(8)
C6 0.0340(10) 0.0278(10) 0.0697(14) 0.0038(10) 0.0275(10) 0.0011(8)
C5 0.0251(8) 0.0297(10) 0.0482(11) 0.0004(8) 0.0168(8) -0.0019(7)
C9 0.0261(9) 0.0378(10) 0.0384(10) 0.0083(8) 0.0143(8) 0.0037(7)
C8 0.0336(10) 0.0495(12) 0.0438(11) 0.0183(10) 0.0167(8) 0.0054(9)
C7 0.0371(11) 0.0353(11) 0.0708(14) 0.0238(10) 0.0279(10) 0.0089(8)
C10 0.0400(11) 0.0353(11) 0.0467(11) -0.0099(9) 0.0176(9) -0.0020(8)
C11 0.0491(13) 0.0616(16) 0.0721(16) -0.0204(13) 0.0171(12) -0.0138(11)
C12 0.0519(12) 0.0445(12) 0.0522(12) -0.0126(10) 0.0261(10) 0.0003(10)
C13 0.0456(11) 0.0471(12) 0.0305(9) 0.0057(9) 0.0141(8) 0.0070(9)
C14 0.0758(18) 0.084(2) 0.0615(15) -0.0349(15) 0.0284(14) -0.0230(15)
C15 0.0885(19) 0.0702(17) 0.0526(13) 0.0145(12) 0.0430(13) 0.0247(14)
C16 0.0310(9) 0.0267(9) 0.0382(10) 0.0078(8) 0.0137(8) 0.0073(7)
C17 0.0539(12) 0.0294(10) 0.0541(12) 0.0011(9) 0.0252(10) 0.0071(9)
C18 0.0652(15) 0.0278(11) 0.0692(15) 0.0030(10) 0.0273(12) -0.0003(10)
C19 0.0453(12) 0.0397(12) 0.0604(13) 0.0152(10) 0.0189(10) -0.0019(9)
C20 0.0427(11) 0.0501(13) 0.0388(10) 0.0110(9) 0.0157(9) -0.0007(9)
C21 0.0303(9) 0.0351(10) 0.0343(9) 0.0053(8) 0.0101(8) 0.0023(7)
C22 0.109(2) 0.0420(14) 0.0707(16) -0.0182(12) 0.0498(16) -0.0033(13)
C23 0.0834(19) 0.0584(17) 0.0883(19) 0.0260(15) 0.0366(16) -0.0128(14)
C24 0.0475(11) 0.0455(12) 0.0360(10) -0.0021(9) 0.0167(9) -0.0044(9)

loop_
_atom_type_symbol
_atom_type_description
_atom_type_scat_dispersion_real
_atom_type_scat_dispersion_imag
_atom_type_scat_source
C C 0.0033 0.0016 'International Tables Vol C Tables 4.2.6.8 and 6.1.1.4'
H H 0.0000 0.0000 'International Tables Vol C Tables 4.2.6.8 and 6.1.1.4'
B B 0.0013 0.0007 'International Tables Vol C Tables 4.2.6.8 and 6.1.1.4'
N N 0.0061 0.0033 'International Tables Vol C Tables 4.2.6.8 and 6.1.1.4'

loop_
_exptl_crystal_face_index_h
_exptl_crystal_face_index_k
_exptl_crystal_face_index_l
_exptl_crystal_face_perp_dist
1.00 1.00 0.00 0.0780
1.00 -1.00 -1.00 0.1030
-4.00 -4.00 3.00 0.1360
4.00 -2.00 -3.00 0.1010
-4.00 1.00 3.00 0.1280
1.00 -4.00 0.00 0.1190
0.00 -4.00 1.00 0.1230
-1.00 1.00 0.00 0.1220
-3.00 0.00 1.00 0.1360
3.00 0.00 -1.00 0.1020
1.00 -3.00 1.00 0.1270
1.00 -3.00 2.00 0.1320
4.00 -1.00 0.00 0.1270
4.00 -2.00 3.00 0.1280
2.00 -3.00 4.00 0.1330
0.00 -3.00 4.00 0.1320
2.00 3.00 -4.00 0.1020
-2.00 -3.00 4.00 0.1250
-2.00 -1.00 0.00 0.1230
2.00 1.00 0.00 0.0780
1.00 -1.00 4.00 0.1190
-1.00 0.00 -2.00 0.1220
-1.00 -1.00 2.00 0.1290
0.00 0.00 1.00 0.0990
0.00 0.00 -1.00 0.0850
0.00 -1.00 -4.00 0.0910
1.00 2.00 4.00 0.0810
-1.00 1.00 4.00 0.1010
-2.00 0.00 3.00 0.1190
-2.00 1.00 4.00 0.1140
2.00 3.00 0.00 0.0770
-3.00 2.00 1.00 0.1210
-2.00 0.00 1.00 0.1340
-4.00 1.00 1.00 0.1260
1.00 0.00 -3.00 0.0530
0.00 -1.00 -2.00 0.0880

loop_
_geom_angle_atom_site_label_1
_geom_angle_atom_site_label_2
_geom_angle_atom_site_label_3
_geom_angle
_geom_angle_site_symmetry_1
C1 N1 C4 121.30(14) .
C1 N1 C2 111.61(14) .
C4 N1 C2 121.50(14) .
N2 C1 N1 106.77(14) .
N2 C1 B1 125.71(15) .
N1 C1 B1 127.52(15) .
B1 B1 C1 175.92(12) 2_656
N1 C2 C3 102.18(14) .
N1 C2 H2A 111.3 .
C3 C2 H2A 111.3 .
N1 C2 H2B 111.3 .
C3 C2 H2B 111.3 .
H2A C2 H2B 109.2 .
C1 N2 C16 123.40(15) .
C1 N2 C3 111.98(14) .
C16 N2 C3 123.03(14) .
C5 C4 C9 121.95(16) .
C5 C4 N1 120.16(16) .
C9 C4 N1 117.88(15) .
N2 C3 C2 102.71(14) .
N2 C3 H3A 111.2 .
C2 C3 H3A 111.2 .
N2 C3 H3B 111.2 .
C2 C3 H3B 111.2 .
H3A C3 H3B 109.1 .
C7 C6 C5 121.01(19) .
C7 C6 H6 119.5 .
C5 C6 H6 119.5 .
C4 C5 C6 118.16(18) .
C4 C5 C10 122.34(16) .
C6 C5 C10 119.49(17) .
C8 C9 C4 117.34(17) .
C8 C9 C13 121.84(17) .
C4 C9 C13 120.79(16) .
C7 C8 C9 121.20(19) .
C7 C8 H8 119.4 .
C9 C8 H8 119.4 .
C6 C7 C8 120.32(18) .
C6 C7 H7 119.8 .
C8 C7 H7 119.8 .
C5 C10 C11 111.61(18) .
C5 C10 C12 110.85(16) .
C11 C10 C12 110.84(18) .
C5 C10 H10 107.8 .
C11 C10 H10 107.8 .
C12 C10 H10 107.8 .
C10 C11 H11A 109.5 .
C10 C11 H11B 109.5 .
H11A C11 H11B 109.5 .
C10 C11 H11C 109.5 .
H11A C11 H11C 109.5 .
H11B C11 H11C 109.5 .
C10 C12 H12A 109.5 .
C10 C12 H12B 109.5 .
H12A C12 H12B 109.5 .
C10 C12 H12C 109.5 .
H12A C12 H12C 109.5 .
H12B C12 H12C 109.5 .
C9 C13 C14 109.47(18) .
C9 C13 C15 113.11(18) .
C14 C13 C15 111.4(2) .
C9 C13 H13 107.5 .
C14 C13 H13 107.5 .
C15 C13 H13 107.5 .
C13 C14 H14A 109.5 .
C13 C14 H14B 109.5 .
H14A C14 H14B 109.5 .
C13 C14 H14C 109.5 .
H14A C14 H14C 109.5 .
H14B C14 H14C 109.5 .
C13 C15 H15A 109.5 .
C13 C15 H15B 109.5 .
H15A C15 H15B 109.5 .
C13 C15 H15C 109.5 .
H15A C15 H15C 109.5 .
H15B C15 H15C 109.5 .
C21 C16 C17 121.43(17) .
C21 C16 N2 118.46(17) .
C17 C16 N2 120.12(17) .
C18 C17 C16 118.1(2) .
C18 C17 C22 121.0(2) .
C16 C17 C22 120.80(19) .
C19 C18 C17 122.1(2) .
C19 C18 H18 119.0 .
C17 C18 H18 119.0 .
C18 C19 C20 118.31(19) .
C18 C19 C23 121.3(2) .
C20 C19 C23 120.4(2) .
C19 C20 C21 121.79(19) .
C19 C20 H20 119.1 .
C21 C20 H20 119.1 .
C16 C21 C20 118.19(18) .
C16 C21 C24 120.07(16) .
C20 C21 C24 121.73(18) .
C17 C22 H22A 109.5 .
C17 C22 H22B 109.5 .
H22A C22 H22B 109.5 .
C17 C22 H22C 109.5 .
H22A C22 H22C 109.5 .
H22B C22 H22C 109.5 .
C19 C23 H23A 109.5 .
C19 C23 H23B 109.5 .
H23A C23 H23B 109.5 .
C19 C23 H23C 109.5 .
H23A C23 H23C 109.5 .
H23B C23 H23C 109.5 .
C21 C24 H24A 109.5 .
C21 C24 H24B 109.5 .
H24A C24 H24B 109.5 .
C21 C24 H24C 109.5 .
H24A C24 H24C 109.5 .
H24B C24 H24C 109.5 .

loop_
_geom_bond_atom_site_label_1
_geom_bond_atom_site_label_2
_geom_bond_distance
_geom_bond_site_symmetry_2
N1 C1 1.380(2) .
N1 C4 1.433(2) .
N1 C2 1.469(2) .
C1 N2 1.375(2) .
C1 B1 1.473(3) .
B1 B1 1.454(4) 2_656
C2 C3 1.519(3) .
C2 H2A 0.9900 .
C2 H2B 0.9900 .
N2 C16 1.430(2) .
N2 C3 1.457(2) .
C4 C5 1.395(3) .
C4 C9 1.407(3) .
C3 H3A 0.9900 .
C3 H3B 0.9900 .
C6 C7 1.373(3) .
C6 C5 1.396(3) .
C6 H6 0.9500 .
C5 C10 1.524(3) .
C9 C8 1.401(3) .
C9 C13 1.512(3) .
C8 C7 1.379(3) .
C8 H8 0.9500 .
C7 H7 0.9500 .
C10 C11 1.532(3) .
C10 C12 1.534(3) .
C10 H10 1.0000 .
C11 H11A 0.9800 .
C11 H11B 0.9800 .
C11 H11C 0.9800 .
C12 H12A 0.9800 .
C12 H12B 0.9800 .
C12 H12C 0.9800 .
C13 C14 1.519(3) .
C13 C15 1.535(3) .
C13 H13 1.0000 .
C14 H14A 0.9800 .
C14 H14B 0.9800 .
C14 H14C 0.9800 .
C15 H15A 0.9800 .
C15 H15B 0.9800 .
C15 H15C 0.9800 .
C16 C21 1.385(3) .
C16 C17 1.397(3) .
C17 C18 1.389(3) .
C17 C22 1.513(3) .
C18 C19 1.377(3) .
C18 H18 0.9500 .
C19 C20 1.387(3) .
C19 C23 1.517(3) .
C20 C21 1.393(3) .
C20 H20 0.9500 .
C21 C24 1.498(3) .
C22 H22A 0.9800 .
C22 H22B 0.9800 .
C22 H22C 0.9800 .
C23 H23A 0.9800 .
C23 H23B 0.9800 .
C23 H23C 0.9800 .
C24 H24A 0.9800 .
C24 H24B 0.9800 .
C24 H24C 0.9800 .

loop_
_geom_torsion_atom_site_label_1
_geom_torsion_atom_site_label_2
_geom_torsion_atom_site_label_3
_geom_torsion_atom_site_label_4
_geom_torsion
C4 N1 C1 N2 161.46(14)
C2 N1 C1 N2 7.51(18)
C4 N1 C1 B1 -19.6(3)
C2 N1 C1 B1 -173.56(17)
C1 N1 C2 C3 -18.32(19)
C4 N1 C2 C3 -172.21(15)
N1 C1 N2 C16 173.53(15)
B1 C1 N2 C16 -5.4(3)
N1 C1 N2 C3 7.56(19)
B1 C1 N2 C3 -171.41(17)
C1 N1 C4 C5 -71.1(2)
C2 N1 C4 C5 80.3(2)
C1 N1 C4 C9 108.30(18)
C2 N1 C4 C9 -100.30(19)
C1 N2 C3 C2 -18.5(2)
C16 N2 C3 C2 175.47(16)
N1 C2 C3 N2 20.90(18)
C9 C4 C5 C6 -0.2(2)
N1 C4 C5 C6 179.13(15)
C9 C4 C5 C10 -179.55(16)
N1 C4 C5 C10 -0.2(2)
C7 C6 C5 C4 -0.7(3)
C7 C6 C5 C10 178.65(16)
C5 C4 C9 C8 0.9(2)
N1 C4 C9 C8 -178.47(15)
C5 C4 C9 C13 178.68(16)
N1 C4 C9 C13 -0.7(2)
C4 C9 C8 C7 -0.7(3)
C13 C9 C8 C7 -178.45(17)
C5 C6 C7 C8 0.9(3)
C9 C8 C7 C6 -0.2(3)
C4 C5 C10 C11 -117.8(2)
C6 C5 C10 C11 62.8(2)
C4 C5 C10 C12 118.07(19)
C6 C5 C10 C12 -61.3(2)
C8 C9 C13 C14 84.3(2)
C4 C9 C13 C14 -93.4(2)
C8 C9 C13 C15 -40.6(3)
C4 C9 C13 C15 141.70(19)
C1 N2 C16 C21 94.3(2)
C3 N2 C16 C21 -101.2(2)
C1 N2 C16 C17 -85.5(2)
C3 N2 C16 C17 78.9(2)
C21 C16 C17 C18 3.0(3)
N2 C16 C17 C18 -177.09(18)
C21 C16 C17 C22 -174.9(2)
N2 C16 C17 C22 4.9(3)
C16 C17 C18 C19 -0.6(3)
C22 C17 C18 C19 177.4(2)
C17 C18 C19 C20 -1.9(3)
C17 C18 C19 C23 179.1(2)
C18 C19 C20 C21 2.1(3)
C23 C19 C20 C21 -178.9(2)
C17 C16 C21 C20 -2.8(3)
N2 C16 C21 C20 177.28(16)
C17 C16 C21 C24 175.98(18)
N2 C16 C21 C24 -3.9(2)
C19 C20 C21 C16 0.2(3)
C19 C20 C21 C24 -178.60(19)
